data_2244192
loop_
_publ_author_name
'Steiger, Scott A.'
'Li, Chun'
'Oliver, Allen G.'
'Natale, Nicholas R.'

_publ_section_title
;
 Synthesis, crystal structures, and Hirshfeld analysis of three
 hexahydroquinoline derivatives
;
_journal_coeditor_code JY2021
_journal_issue 11
_journal_name_full 'Acta Crystallographica Section E'
_journal_page_first
;
;
_journal_paper_doi 10.1107/S2056989022009495
_journal_volume 78
_journal_year 2022
_chemical_formula_iupac 'C22 H27 N O4'
_chemical_formula_moiety 'C22 H27 N O4'
_chemical_formula_sum 'C22 H27 N O4'
_chemical_formula_weight 369.44
_chemical_name_systematic 'Ethyl 4-(2-methoxyphenyl)-2,7,7-trimethyl-5-oxo-1,4,5,6,7,8-hexahydroquinoline-3-carboxylate'
_space_group_crystal_system triclinic
_space_group_IT_number 2
_space_group_name_Hall '-P 1'
_space_group_name_H-M_alt 'P -1'
_atom_sites_solution_hydrogens mixed
_atom_sites_solution_primary direct
_audit_creation_method
;
Olex2 1.5
(compiled 2022.04.07 svn.rca3783a0 for OlexSys, GUI svn.r6498)
;
_cell_angle_alpha 82.1992(17)
_cell_angle_beta 88.3216(16)
_cell_angle_gamma 75.9397(16)
_cell_formula_units_Z 2
_cell_length_a 7.2941(2)
_cell_length_b 9.6773(3)
_cell_length_c 14.4302(4)
_cell_measurement_reflns_used 7681
_cell_measurement_temperature 299.64
_cell_measurement_theta_max 22.75
_cell_measurement_theta_min 2.45
_cell_volume 978.92(5)
_computing_cell_refinement
;
SAINT (Bruker, 2016)
;
_computing_data_collection
;
APEX2 (Bruker, 2012)
;
_computing_data_reduction
;
SAINT (Bruker, 2016)
;
_computing_molecular_graphics
;
<i>OLEX2</i> (Dolomanov <i>et al.</i>,  2009)
;
_computing_publication_material
;
<i>OLEX2</i> (Dolomanov <i>et al.</i>,  2009)
;
_computing_structure_refinement
;
<i>SHELXL2018/1</i> (Sheldrick, 2015)
;
_computing_structure_solution
;
SHELXS  (Sheldrick, 2008)
;
_diffrn_ambient_temperature 299.64
_diffrn_measured_fraction_theta_full 0.996
_diffrn_measured_fraction_theta_max 0.993
_diffrn_measurement_device_type 'Bruker SMART BREEZE CCD'
_diffrn_measurement_method '\f and \w scans'
_diffrn_radiation_type MoK\a
_diffrn_radiation_wavelength 0.71073
_diffrn_reflns_av_unetI/netI 0.0569
_diffrn_reflns_limit_h_max 9
_diffrn_reflns_limit_h_min -9
_diffrn_reflns_limit_k_max 12
_diffrn_reflns_limit_k_min -12
_diffrn_reflns_limit_l_max 19
_diffrn_reflns_limit_l_min -19
_diffrn_reflns_number 34490
_diffrn_reflns_theta_full 25.242
_diffrn_reflns_theta_max 28.429
_diffrn_reflns_theta_min 2.879
_diffrn_source '2 kW sealed X-ray tube'
_diffrn_source_current 30.0
_diffrn_source_power 1.5
_diffrn_source_voltage 50.0
_diffrn_standards_number 0
_exptl_absorpt_coefficient_mu 0.086
_exptl_absorpt_correction_type none
_exptl_crystal_colour colourless
_exptl_crystal_density_diffrn 1.253
_exptl_crystal_density_method 'not measured'
_exptl_crystal_description prism
_exptl_crystal_F_000 396
_exptl_crystal_size_max 0.348
_exptl_crystal_size_mid 0.19
_exptl_crystal_size_min 0.142
_refine_diff_density_max 0.248
_refine_diff_density_min -0.172
_refine_ls_extinction_method none
_refine_ls_goodness_of_fit_ref 1.033
_refine_ls_hydrogen_treatment mixed
_refine_ls_matrix_type full
_refine_ls_number_parameters 285
_refine_ls_number_reflns 34490
_refine_ls_number_restraints 39
_refine_ls_restrained_S_all 1.035
_refine_ls_R_factor_all 0.0893
_refine_ls_R_factor_gt 0.0546
_refine_ls_shift/su_max 0.000
_refine_ls_shift/su_mean 0.000
_refine_ls_structure_factor_coef Fsqd
_refine_ls_weighting_details 'w=1/[\s^2^(Fo^2^)+(0.0533P)^2^+0.1957P] where P=(Fo^2^+2Fc^2^)/3'
_refine_ls_weighting_scheme calc
_refine_ls_wR_factor_gt 0.1271
_refine_ls_wR_factor_ref 0.1450
_reflns_number_gt 22410
_reflns_number_total 34490
_reflns_threshold_expression 'I > 2\s(I)'
_cod_data_source_file jy2021sup1.cif
_cod_data_source_block I
_cod_database_code 2244192
_shelx_space_group_comment
;
The symmetry employed for this shelxl refinement is uniquely defined
by the following loop, which should always be used as a source of
symmetry information in preference to the above space-group names.
They are only intended as comments.
;
_shelx_estimated_absorpt_t_min 0.971
_shelx_estimated_absorpt_t_max 0.988

loop_
_space_group_symop_operation_xyz
'x, y, z'
'-x, -y, -z'

loop_
_atom_site_type_symbol
_atom_site_label
_atom_site_fract_x
_atom_site_fract_y
_atom_site_fract_z
_atom_site_U_iso_or_equiv
_atom_site_adp_type
_atom_site_calc_flag
_atom_site_occupancy
_atom_site_disorder_assembly
_atom_site_disorder_group
O O1 0.25132(18) 0.32563(17) 0.92561(11) 0.0527(4) Uani d 1 . .
O O2 0.6827(3) 0.6344(2) 0.60678(12) 0.0767(6) Uani d 1 . .
O O4 0.2571(2) 0.3067(2) 0.67486(12) 0.0678(5) Uani d 1 . .
N N1 0.8600(2) 0.39276(19) 0.87300(13) 0.0423(5) Uani d 1 . .
H H1 0.973(3) 0.384(2) 0.8957(16) 0.059(7) Uiso d 1 . .
C C2 0.8111(3) 0.4770(2) 0.78765(15) 0.0392(5) Uani d 1 . .
C C3 0.6490(3) 0.4763(2) 0.74504(14) 0.0367(5) Uani d 1 . .
C C4 0.5269(3) 0.3751(2) 0.78681(13) 0.0353(5) Uani d 1 . .
H H4 0.393905 0.425869 0.777076 0.042 Uiso calc 1 . .
C C5 0.4146(3) 0.3084(2) 0.95350(14) 0.0356(5) Uani d 1 . .
C C6 0.4605(3) 0.2630(2) 1.05554(14) 0.0428(5) Uani d 1 . .
H H6A 0.385700 0.195992 1.080077 0.051 Uiso calc 1 . .
H H6B 0.421654 0.346858 1.087912 0.051 Uiso calc 1 . .
C C7 0.6677(3) 0.1929(2) 1.07869(14) 0.0415(5) Uani d 1 . .
C C8 0.7858(3) 0.2895(2) 1.02836(14) 0.0415(5) Uani d 1 . .
H H8A 0.772188 0.373330 1.060330 0.050 Uiso calc 1 . .
H H8B 0.917788 0.238044 1.031904 0.050 Uiso calc 1 . .
C C9 0.7317(3) 0.3380(2) 0.92783(14) 0.0343(5) Uani d 1 . .
C C10 0.5631(2) 0.3384(2) 0.89123(13) 0.0332(5) Uani d 1 . .
C C11 0.7238(3) 0.0433(2) 1.04788(19) 0.0628(7) Uani d 1 . .
H H11A 0.646747 -0.015615 1.079713 0.094 Uiso calc 1 . .
H H11B 0.854309 0.000489 1.063006 0.094 Uiso calc 1 . .
H H11C 0.705584 0.051153 0.981582 0.094 Uiso calc 1 . .
C C12 0.7000(4) 0.1791(3) 1.18439(16) 0.0682(8) Uani d 1 . .
H H12A 0.667684 0.272852 1.204085 0.102 Uiso calc 1 . .
H H12B 0.830489 0.134601 1.198617 0.102 Uiso calc 1 . .
H H12C 0.622130 0.121222 1.216662 0.102 Uiso calc 1 . .
C C13 0.9461(3) 0.5694(3) 0.75745(17) 0.0561(6) Uani d 1 . .
H H13A 0.928499 0.645503 0.795594 0.084 Uiso calc 1 . .
H H13B 0.922670 0.609745 0.693126 0.084 Uiso calc 1 . .
H H13C 1.073547 0.512033 0.764320 0.084 Uiso calc 1 . .
C C14 0.5891(3) 0.5687(2) 0.65630(15) 0.0449(5) Uani d 1 . .
C C17 0.5638(3) 0.2400(2) 0.73826(14) 0.0390(5) Uani d 1 . .
C C18 0.4292(3) 0.2107(2) 0.68159(15) 0.0457(5) Uani d 1 . .
C C19 0.4721(4) 0.0891(3) 0.63638(17) 0.0579(7) Uani d 1 . .
H H19 0.382214 0.071800 0.597968 0.069 Uiso calc 1 . .
C C20 0.6446(4) -0.0051(3) 0.64774(18) 0.0659(7) Uani d 1 . .
H H20 0.671714 -0.086456 0.617278 0.079 Uiso calc 1 . .
C C21 0.7777(4) 0.0195(3) 0.70378(19) 0.0685(8) Uani d 1 . .
H H21 0.895172 -0.045139 0.712177 0.082 Uiso calc 1 . .
C C22 0.7362(3) 0.1416(2) 0.74789(16) 0.0532(6) Uani d 1 . .
H H22 0.828068 0.157980 0.785496 0.064 Uiso calc 1 . .
C C23 0.1214(4) 0.2879(4) 0.61208(19) 0.0818(9) Uani d 1 . .
H H23A 0.174511 0.285596 0.550485 0.123 Uiso calc 1 . .
H H23B 0.011391 0.366392 0.610837 0.123 Uiso calc 1 . .
H H23C 0.086578 0.199208 0.632473 0.123 Uiso calc 1 . .
O O3 0.4114(15) 0.559(2) 0.6315(8) 0.048(2) Uani d 0.67(7) A 1
C C15 0.3262(10) 0.6449(8) 0.5454(4) 0.0569(15) Uani d 0.777(19) A 1
H H15A 0.251974 0.591524 0.516476 0.068 Uiso calc 0.777(19) A 1
H H15B 0.425664 0.660874 0.502199 0.068 Uiso calc 0.777(19) A 1
C C16 0.2017(8) 0.7873(7) 0.5621(3) 0.0705(16) Uani d 0.87(2) A 1
H H16A 0.145669 0.838148 0.504055 0.106 Uiso calc 0.87(2) A 1
H H16B 0.275985 0.842813 0.587485 0.106 Uiso calc 0.87(2) A 1
H H16C 0.104003 0.772189 0.605509 0.106 Uiso calc 0.87(2) A 1
O O3A 0.415(3) 0.601(5) 0.6407(19) 0.059(4) Uani d 0.33(7) A 2
C C15A 0.370(3) 0.698(3) 0.5526(14) 0.061(5) Uani d 0.223(19) A 2
H H15C 0.405562 0.787441 0.555021 0.073 Uiso calc 0.223(19) A 2
H H15D 0.432489 0.653296 0.500041 0.073 Uiso calc 0.223(19) A 2
C C16A 0.169(5) 0.720(8) 0.546(3) 0.095(11) Uani d 0.13(2) A 2
H H16D 0.124851 0.778836 0.488685 0.142 Uiso calc 0.13(2) A 2
H H16E 0.110947 0.767237 0.597962 0.142 Uiso calc 0.13(2) A 2
H H16F 0.137650 0.629016 0.548632 0.142 Uiso calc 0.13(2) A 2

loop_
_atom_site_aniso_label
_atom_site_aniso_U_11
_atom_site_aniso_U_22
_atom_site_aniso_U_33
_atom_site_aniso_U_12
_atom_site_aniso_U_13
_atom_site_aniso_U_23
O1 0.0281(8) 0.0690(11) 0.0605(10) -0.0152(7) -0.0053(7) 0.0009(8)
O2 0.0943(14) 0.0879(14) 0.0531(11) -0.0447(12) 0.0001(10) 0.0141(10)
O4 0.0469(10) 0.0883(13) 0.0737(12) -0.0127(9) -0.0184(8) -0.0322(10)
N1 0.0260(9) 0.0524(12) 0.0487(11) -0.0131(8) -0.0046(8) 0.0003(9)
C2 0.0344(11) 0.0393(12) 0.0436(13) -0.0091(9) 0.0055(9) -0.0055(10)
C3 0.0365(11) 0.0347(11) 0.0378(12) -0.0062(9) 0.0022(9) -0.0060(9)
C4 0.0275(10) 0.0407(12) 0.0367(12) -0.0062(8) -0.0040(8) -0.0039(9)
C5 0.0297(10) 0.0340(11) 0.0438(12) -0.0080(8) -0.0012(9) -0.0066(9)
C6 0.0383(12) 0.0474(13) 0.0429(13) -0.0111(10) 0.0027(10) -0.0057(10)
C7 0.0412(12) 0.0423(12) 0.0394(12) -0.0084(10) -0.0043(9) -0.0016(10)
C8 0.0352(11) 0.0449(13) 0.0447(13) -0.0093(10) -0.0094(9) -0.0054(10)
C9 0.0292(10) 0.0357(11) 0.0386(12) -0.0083(8) -0.0011(9) -0.0061(9)
C10 0.0275(10) 0.0351(11) 0.0367(11) -0.0064(8) -0.0034(8) -0.0053(9)
C11 0.0600(15) 0.0419(14) 0.0818(19) -0.0060(12) -0.0071(14) -0.0017(13)
C12 0.0687(17) 0.090(2) 0.0428(15) -0.0203(15) -0.0092(12) 0.0054(14)
C13 0.0487(14) 0.0604(15) 0.0646(16) -0.0262(12) 0.0055(12) -0.0040(13)
C14 0.0553(15) 0.0398(13) 0.0385(13) -0.0086(11) 0.0041(11) -0.0074(10)
C17 0.0411(12) 0.0416(12) 0.0352(12) -0.0130(10) -0.0012(9) -0.0027(10)
C18 0.0457(13) 0.0524(14) 0.0432(13) -0.0196(11) -0.0011(10) -0.0066(11)
C19 0.0748(18) 0.0606(16) 0.0493(15) -0.0332(15) -0.0029(13) -0.0142(13)
C20 0.095(2) 0.0472(15) 0.0603(17) -0.0204(15) 0.0043(15) -0.0175(13)
C21 0.0742(18) 0.0518(16) 0.0733(19) 0.0020(13) -0.0064(15) -0.0167(14)
C22 0.0511(14) 0.0502(14) 0.0563(15) -0.0044(11) -0.0088(11) -0.0130(12)
C23 0.0526(15) 0.135(3) 0.0679(19) -0.0298(17) -0.0130(14) -0.0334(18)
O3 0.052(2) 0.048(5) 0.042(2) -0.010(2) -0.0128(16) 0.003(3)
C15 0.067(3) 0.060(3) 0.041(2) -0.015(2) -0.0144(19) 0.003(2)
C16 0.083(3) 0.058(3) 0.063(3) -0.009(2) -0.0144(19) 0.006(2)
O3A 0.062(5) 0.057(9) 0.044(5) 0.004(6) -0.010(4) 0.008(6)
C15A 0.077(9) 0.057(10) 0.038(7) -0.005(8) -0.009(6) 0.012(7)
C16A 0.104(19) 0.10(2) 0.074(16) -0.016(18) -0.034(14) 0.016(18)

loop_
_atom_type_symbol
_atom_type_description
_atom_type_scat_dispersion_real
_atom_type_scat_dispersion_imag
_atom_type_scat_source
C C 0.0033 0.0016 'International Tables Vol C Tables 4.2.6.8 and 6.1.1.4'
H H 0.0000 0.0000 'International Tables Vol C Tables 4.2.6.8 and 6.1.1.4'
N N 0.0061 0.0033 'International Tables Vol C Tables 4.2.6.8 and 6.1.1.4'
O O 0.0106 0.0060 'International Tables Vol C Tables 4.2.6.8 and 6.1.1.4'

loop_
_exptl_crystal_face_index_h
_exptl_crystal_face_index_k
_exptl_crystal_face_index_l
_exptl_crystal_face_perp_dist
0.00 0.00 -1.00 0.0710
0.00 0.00 1.00 0.0210
-1.00 1.00 -1.00 0.1100
0.00 -1.00 0.00 0.0890
0.00 1.00 0.00 0.0950
1.00 -1.00 1.00 0.1490
1.00 0.00 -2.00 0.1560

loop_
_geom_angle_atom_site_label_1
_geom_angle_atom_site_label_2
_geom_angle_atom_site_label_3
_geom_angle_site_symmetry_1
_geom_angle_site_symmetry_3
_geom_angle
_geom_angle_publ_flag
C18 O4 C23 . . 118.3(2) ?
C2 N1 H1 . . 118.3(15) ?
C9 N1 H1 . . 118.9(15) ?
C9 N1 C2 . . 122.25(17) ?
N1 C2 C13 . . 112.68(18) ?
C3 C2 N1 . . 119.51(18) ?
C3 C2 C13 . . 127.6(2) ?
C2 C3 C4 . . 120.45(17) ?
C2 C3 C14 . . 120.91(19) ?
C14 C3 C4 . . 118.61(18) ?
C3 C4 H4 . . 108.2 ?
C10 C4 C3 . . 109.37(15) ?
C10 C4 H4 . . 108.2 ?
C10 C4 C17 . . 111.63(16) ?
C17 C4 C3 . . 111.17(16) ?
C17 C4 H4 . . 108.2 ?
O1 C5 C6 . . 119.83(18) ?
O1 C5 C10 . . 121.75(18) ?
C10 C5 C6 . . 118.34(16) ?
C5 C6 H6A . . 108.4 ?
C5 C6 H6B . . 108.4 ?
C5 C6 C7 . . 115.67(17) ?
H6A C6 H6B . . 107.4 ?
C7 C6 H6A . . 108.4 ?
C7 C6 H6B . . 108.4 ?
C6 C7 C11 . . 110.41(18) ?
C6 C7 C12 . . 109.80(18) ?
C8 C7 C6 . . 107.87(16) ?
C8 C7 C11 . . 110.68(19) ?
C8 C7 C12 . . 109.10(18) ?
C11 C7 C12 . . 108.95(19) ?
C7 C8 H8A . . 108.9 ?
C7 C8 H8B . . 108.9 ?
H8A C8 H8B . . 107.7 ?
C9 C8 C7 . . 113.37(16) ?
C9 C8 H8A . . 108.9 ?
C9 C8 H8B . . 108.9 ?
N1 C9 C8 . . 116.06(17) ?
C10 C9 N1 . . 119.62(18) ?
C10 C9 C8 . . 124.19(18) ?
C5 C10 C4 . . 120.18(16) ?
C9 C10 C4 . . 120.76(17) ?
C9 C10 C5 . . 119.03(18) ?
C7 C11 H11A . . 109.5 ?
C7 C11 H11B . . 109.5 ?
C7 C11 H11C . . 109.5 ?
H11A C11 H11B . . 109.5 ?
H11A C11 H11C . . 109.5 ?
H11B C11 H11C . . 109.5 ?
C7 C12 H12A . . 109.5 ?
C7 C12 H12B . . 109.5 ?
C7 C12 H12C . . 109.5 ?
H12A C12 H12B . . 109.5 ?
H12A C12 H12C . . 109.5 ?
H12B C12 H12C . . 109.5 ?
C2 C13 H13A . . 109.5 ?
C2 C13 H13B . . 109.5 ?
C2 C13 H13C . . 109.5 ?
H13A C13 H13B . . 109.5 ?
H13A C13 H13C . . 109.5 ?
H13B C13 H13C . . 109.5 ?
O2 C14 C3 . . 126.6(2) ?
O2 C14 O3 . . 123.1(5) ?
O2 C14 O3A . . 116.9(14) ?
O3 C14 C3 . . 110.0(5) ?
O3A C14 C3 . . 115.2(11) ?
C18 C17 C4 . . 122.77(19) ?
C22 C17 C4 . . 120.36(18) ?
C22 C17 C18 . . 116.9(2) ?
O4 C18 C17 . . 116.32(19) ?
O4 C18 C19 . . 123.2(2) ?
C19 C18 C17 . . 120.5(2) ?
C18 C19 H19 . . 119.7 ?
C20 C19 C18 . . 120.6(2) ?
C20 C19 H19 . . 119.7 ?
C19 C20 H20 . . 119.9 ?
C19 C20 C21 . . 120.2(2) ?
C21 C20 H20 . . 119.9 ?
C20 C21 H21 . . 120.3 ?
C20 C21 C22 . . 119.3(2) ?
C22 C21 H21 . . 120.3 ?
C17 C22 C21 . . 122.5(2) ?
C17 C22 H22 . . 118.7 ?
C21 C22 H22 . . 118.7 ?
O4 C23 H23A . . 109.5 ?
O4 C23 H23B . . 109.5 ?
O4 C23 H23C . . 109.5 ?
H23A C23 H23B . . 109.5 ?
H23A C23 H23C . . 109.5 ?
H23B C23 H23C . . 109.5 ?
C14 O3 C15 . . 118.3(9) ?
O3 C15 H15A . . 109.1 ?
O3 C15 H15B . . 109.1 ?
O3 C15 C16 . . 112.5(9) ?
H15A C15 H15B . . 107.8 ?
C16 C15 H15A . . 109.1 ?
C16 C15 H15B . . 109.1 ?
C15 C16 H16A . . 109.5 ?
C15 C16 H16B . . 109.5 ?
C15 C16 H16C . . 109.5 ?
H16A C16 H16B . . 109.5 ?
H16A C16 H16C . . 109.5 ?
H16B C16 H16C . . 109.5 ?
C14 O3A C15A . . 111(2) ?
O3A C15A H15C . . 111.3 ?
O3A C15A H15D . . 111.3 ?
H15C C15A H15D . . 109.2 ?
C16A C15A O3A . . 102(2) ?
C16A C15A H15C . . 111.3 ?
C16A C15A H15D . . 111.3 ?
C15A C16A H16D . . 109.5 ?
C15A C16A H16E . . 109.5 ?
C15A C16A H16F . . 109.5 ?
H16D C16A H16E . . 109.5 ?
H16D C16A H16F . . 109.5 ?
H16E C16A H16F . . 109.5 ?

loop_
_geom_bond_atom_site_label_1
_geom_bond_atom_site_label_2
_geom_bond_site_symmetry_2
_geom_bond_distance
_geom_bond_publ_flag
O1 C5 . 1.233(2) ?
O2 C14 . 1.200(2) ?
O4 C18 . 1.366(3) ?
O4 C23 . 1.420(3) ?
N1 H1 . 0.88(2) ?
N1 C2 . 1.386(3) ?
N1 C9 . 1.366(2) ?
C2 C3 . 1.350(3) ?
C2 C13 . 1.502(3) ?
C3 C4 . 1.532(3) ?
C3 C14 . 1.471(3) ?
C4 H4 . 0.9800 ?
C4 C10 . 1.516(3) ?
C4 C17 . 1.529(3) ?
C5 C6 . 1.502(3) ?
C5 C10 . 1.446(3) ?
C6 H6A . 0.9700 ?
C6 H6B . 0.9700 ?
C6 C7 . 1.525(3) ?
C7 C8 . 1.521(3) ?
C7 C11 . 1.528(3) ?
C7 C12 . 1.533(3) ?
C8 H8A . 0.9700 ?
C8 H8B . 0.9700 ?
C8 C9 . 1.496(3) ?
C9 C10 . 1.351(2) ?
C11 H11A . 0.9600 ?
C11 H11B . 0.9600 ?
C11 H11C . 0.9600 ?
C12 H12A . 0.9600 ?
C12 H12B . 0.9600 ?
C12 H12C . 0.9600 ?
C13 H13A . 0.9600 ?
C13 H13B . 0.9600 ?
C13 H13C . 0.9600 ?
C14 O3 . 1.382(10) ?
C14 O3A . 1.25(3) ?
C17 C18 . 1.399(3) ?
C17 C22 . 1.378(3) ?
C18 C19 . 1.388(3) ?
C19 H19 . 0.9300 ?
C19 C20 . 1.362(3) ?
C20 H20 . 0.9300 ?
C20 C21 . 1.366(3) ?
C21 H21 . 0.9300 ?
C21 C22 . 1.383(3) ?
C22 H22 . 0.9300 ?
C23 H23A . 0.9600 ?
C23 H23B . 0.9600 ?
C23 H23C . 0.9600 ?
O3 C15 . 1.460(10) ?
C15 H15A . 0.9700 ?
C15 H15B . 0.9700 ?
C15 C16 . 1.501(8) ?
C16 H16A . 0.9600 ?
C16 H16B . 0.9600 ?
C16 H16C . 0.9600 ?
O3A C15A . 1.47(2) ?
C15A H15C . 0.9700 ?
C15A H15D . 0.9700 ?
C15A C16A . 1.43(4) ?
C16A H16D . 0.9600 ?
C16A H16E . 0.9600 ?
C16A H16F . 0.9600 ?

loop_
_geom_hbond_atom_site_label_D
_geom_hbond_atom_site_label_H
_geom_hbond_atom_site_label_A
_geom_hbond_site_symmetry_A
_geom_hbond_distance_DH
_geom_hbond_distance_HA
_geom_hbond_distance_DA
_geom_hbond_angle_DHA
_geom_hbond_publ_flag
N1 H1 O1 1_655 0.88(2) 2.01(2) 2.870(2) 165(2) yes
C13 H13B O2 . 0.96 2.13 2.846(3) 130.7 yes
C13 H13C O4 1_655 0.96 2.59 3.300(3) 130.9 yes
C23 H23A O2 2_666 0.96 2.57 3.492(3) 160.8 yes

loop_
_geom_torsion_atom_site_label_1
_geom_torsion_atom_site_label_2
_geom_torsion_atom_site_label_3
_geom_torsion_atom_site_label_4
_geom_torsion_site_symmetry_1
_geom_torsion_site_symmetry_2
_geom_torsion_site_symmetry_3
_geom_torsion_site_symmetry_4
_geom_torsion
_geom_torsion_publ_flag
O1 C5 C6 C7 . . . . 158.59(18) ?
O1 C5 C10 C4 . . . . -7.4(3) ?
O1 C5 C10 C9 . . . . 170.39(19) ?
O2 C14 O3 C15 . . . . -6(2) ?
O2 C14 O3A C15A . . . . 10(4) ?
O4 C18 C19 C20 . . . . -178.1(2) ?
N1 C2 C3 C4 . . . . -4.4(3) ?
N1 C2 C3 C14 . . . . 177.57(19) ?
N1 C9 C10 C4 . . . . 10.5(3) ?
N1 C9 C10 C5 . . . . -167.32(18) ?
C2 N1 C9 C8 . . . . -161.64(19) ?
C2 N1 C9 C10 . . . . 14.4(3) ?
C2 C3 C4 C10 . . . . 25.1(3) ?
C2 C3 C4 C17 . . . . -98.6(2) ?
C2 C3 C14 O2 . . . . 11.7(3) ?
C2 C3 C14 O3 . . . . -174.2(9) ?
C2 C3 C14 O3A . . . . -155(3) ?
C3 C4 C10 C5 . . . . 149.48(17) ?
C3 C4 C10 C9 . . . . -28.3(2) ?
C3 C4 C17 C18 . . . . -111.8(2) ?
C3 C4 C17 C22 . . . . 67.1(2) ?
C3 C14 O3 C15 . . . . 179.4(11) ?
C3 C14 O3A C15A . . . . 178(2) ?
C4 C3 C14 O2 . . . . -166.3(2) ?
C4 C3 C14 O3 . . . . 7.7(9) ?
C4 C3 C14 O3A . . . . 27(3) ?
C4 C17 C18 O4 . . . . -3.0(3) ?
C4 C17 C18 C19 . . . . 177.7(2) ?
C4 C17 C22 C21 . . . . -178.6(2) ?
C5 C6 C7 C8 . . . . 50.3(2) ?
C5 C6 C7 C11 . . . . -70.8(2) ?
C5 C6 C7 C12 . . . . 169.07(19) ?
C6 C5 C10 C4 . . . . 175.97(18) ?
C6 C5 C10 C9 . . . . -6.2(3) ?
C6 C7 C8 C9 . . . . -47.3(2) ?
C7 C8 C9 N1 . . . . -163.74(17) ?
C7 C8 C9 C10 . . . . 20.4(3) ?
C8 C9 C10 C4 . . . . -173.83(18) ?
C8 C9 C10 C5 . . . . 8.4(3) ?
C9 N1 C2 C3 . . . . -17.4(3) ?
C9 N1 C2 C13 . . . . 158.14(19) ?
C10 C4 C17 C18 . . . . 125.8(2) ?
C10 C4 C17 C22 . . . . -55.3(2) ?
C10 C5 C6 C7 . . . . -24.7(3) ?
C11 C7 C8 C9 . . . . 73.6(2) ?
C12 C7 C8 C9 . . . . -166.52(19) ?
C13 C2 C3 C4 . . . . -179.3(2) ?
C13 C2 C3 C14 . . . . 2.7(3) ?
C14 C3 C4 C10 . . . . -156.85(17) ?
C14 C3 C4 C17 . . . . 79.4(2) ?
C14 O3 C15 C16 . . . . -93.5(15) ?
C14 O3A C15A C16A . . . . 179(5) ?
C17 C4 C10 C5 . . . . -87.1(2) ?
C17 C4 C10 C9 . . . . 95.2(2) ?
C17 C18 C19 C20 . . . . 1.2(3) ?
C18 C17 C22 C21 . . . . 0.4(3) ?
C18 C19 C20 C21 . . . . -0.2(4) ?
C19 C20 C21 C22 . . . . -0.7(4) ?
C20 C21 C22 C17 . . . . 0.5(4) ?
C22 C17 C18 O4 . . . . 178.08(19) ?
C22 C17 C18 C19 . . . . -1.3(3) ?
C23 O4 C18 C17 . . . . 174.8(2) ?
C23 O4 C18 C19 . . . . -5.8(3) ?

loop_
_twin_individual_id
_twin_individual_mass_fraction_refined
1 0.866(2)
2 0.134(2)

_cod_database_fobs_code 2244192
